data_1550106
loop_
_publ_author_name
'Dandela, Rambabu'
'Tothadi, Srinu'
'Marelli, Udaya Kiran'
'Nangia, Ashwini'

_publ_section_title
;
 Systematic synthesis of a 6-component organic-salt alloy of naftopidil,
 and pentanary, quaternary and ternary multicomponent crystals
;
_journal_coeditor_code ED5016SUP1
_journal_issue 6
_journal_name_full IUCrJ
_journal_page_first
;
;
_journal_paper_doi 10.1107/S2052252518014057
_journal_volume 5
_journal_year 2018
_chemical_formula_sum 'C62 H67.84 N4 O11.72'
_chemical_formula_weight 1056.56
_chemical_name_common 'Naftopidil_Benzoic acid_2, 6-Dihydroxybenzoic acid_Salt alloy'
_space_group_crystal_system monoclinic
_space_group_IT_number 4
_space_group_name_Hall 'P 2yb'
_space_group_name_H-M_alt 'P 1 21 1'
_symmetry_space_group_name_Hall 'P 2yb'
_symmetry_space_group_name_H-M 'P 1 21 1'
_atom_sites_solution_hydrogens geom
_audit_creation_method SHELXL-2016/6
_cell_angle_alpha 90
_cell_angle_beta 98.15(3)
_cell_angle_gamma 90
_cell_formula_units_Z 2
_cell_length_a 11.346(2)
_cell_length_b 17.508(4)
_cell_length_c 13.400(3)
_cell_measurement_reflns_used 9941
_cell_measurement_temperature 100(2)
_cell_measurement_theta_max 29.04
_cell_measurement_theta_min 2.50
_cell_volume 2635.0(10)
_computing_structure_refinement 'SHELXL-2016/6 (Sheldrick, 2016)'
_computing_structure_solution 'SHELXT 2014/5 (Sheldrick, 2014)'
_diffrn_ambient_temperature 100(2)
_diffrn_measured_fraction_theta_full 0.999
_diffrn_measured_fraction_theta_max 0.996
_diffrn_measurement_device_type 'Bruker APEX-II CCD'
_diffrn_measurement_method '\f and \w scans'
_diffrn_radiation_type MoK\a
_diffrn_radiation_wavelength 0.71073
_diffrn_reflns_av_R_equivalents 0.0713
_diffrn_reflns_av_unetI/netI 0.0738
_diffrn_reflns_Laue_measured_fraction_full 0.999
_diffrn_reflns_Laue_measured_fraction_max 0.996
_diffrn_reflns_limit_h_max 16
_diffrn_reflns_limit_h_min -16
_diffrn_reflns_limit_k_max 24
_diffrn_reflns_limit_k_min -24
_diffrn_reflns_limit_l_max 19
_diffrn_reflns_limit_l_min -19
_diffrn_reflns_number 65036
_diffrn_reflns_point_group_measured_fraction_full 0.999
_diffrn_reflns_point_group_measured_fraction_max 0.997
_diffrn_reflns_theta_full 25.242
_diffrn_reflns_theta_max 30.477
_diffrn_reflns_theta_min 2.204
_exptl_absorpt_coefficient_mu 0.092
_exptl_absorpt_correction_T_max 0.7461
_exptl_absorpt_correction_T_min 0.6791
_exptl_absorpt_correction_type multi-scan
_exptl_absorpt_process_details
;
SADABS-2016/2 (Bruker,2016/2) was used for absorption correction.
wR2(int) was 0.0948 before and 0.0623 after correction.
The Ratio of minimum to maximum transmission is 0.9102.
The \l/2 correction factor is Not present.
;
_exptl_crystal_colour colourless
_exptl_crystal_density_diffrn 1.332
_exptl_crystal_description block
_exptl_crystal_F_000 1123
_exptl_crystal_size_max 0.19
_exptl_crystal_size_mid 0.15
_exptl_crystal_size_min 0.09
_refine_diff_density_max 0.293
_refine_diff_density_min -0.252
_refine_diff_density_rms 0.057
_refine_ls_abs_structure_details
;
 Refined as an inversion twin.
;
_refine_ls_abs_structure_Flack -0.2(17)
_refine_ls_extinction_method none
_refine_ls_goodness_of_fit_ref 1.056
_refine_ls_hydrogen_treatment constr
_refine_ls_matrix_type full
_refine_ls_number_parameters 730
_refine_ls_number_reflns 15959
_refine_ls_number_restraints 1
_refine_ls_restrained_S_all 1.056
_refine_ls_R_factor_all 0.1260
_refine_ls_R_factor_gt 0.0832
_refine_ls_shift/su_max 0.001
_refine_ls_shift/su_mean 0.000
_refine_ls_structure_factor_coef Fsqd
_refine_ls_weighting_details 'w=1/[\s^2^(Fo^2^)+(0.0303P)^2^+3.0563P] where P=(Fo^2^+2Fc^2^)/3'
_refine_ls_weighting_scheme calc
_refine_ls_wR_factor_gt 0.1481
_refine_ls_wR_factor_ref 0.1634
_reflns_Friedel_coverage 0.942
_reflns_Friedel_fraction_full 0.999
_reflns_Friedel_fraction_max 0.997
_reflns_number_gt 10798
_reflns_number_total 15959
_reflns_threshold_expression 'I > 2\s(I)'
_cod_data_source_file ed5016.cif
_cod_data_source_block 126
_cod_database_code 1550106
_shelx_shelxl_version_number 2016/6
_shelx_space_group_comment
;
The symmetry employed for this shelxl refinement is uniquely defined
by the following loop, which should always be used as a source of
symmetry information in preference to the above space-group names.
They are only intended as comments.
;

loop_
_space_group_symop_operation_xyz
'x, y, z'
'-x, y+1/2, -z'

loop_
_atom_site_label
_atom_site_type_symbol
_atom_site_fract_x
_atom_site_fract_y
_atom_site_fract_z
_atom_site_U_iso_or_equiv
_atom_site_adp_type
_atom_site_occupancy
_atom_site_site_symmetry_order
_atom_site_calc_flag
_atom_site_refinement_flags_posn
_atom_site_refinement_flags_adp
_atom_site_refinement_flags_occupancy
_atom_site_disorder_assembly
_atom_site_disorder_group
C1A C 0.5715(5) 0.2152(3) -0.3430(4) 0.0329(11) Uani 0.2 1 d . . P A 1
C2A C 0.3651(5) 0.1785(3) -0.3797(4) 0.0324(11) Uani 0.2 1 d . . P A 1
C3A C -0.3758(5) 0.3215(3) -0.1178(4) 0.0321(11) Uani 0.66 1 d . . P B 1
C4A C -0.5859(4) 0.3033(3) -0.1461(4) 0.0296(10) Uani 0.66 1 d . . P B 1
O3 O 0.6939(19) 0.2164(14) -0.3066(18) 0.062(7) Uani 0.2 1 d . . P A 1
H3 H 0.703602 0.214410 -0.244889 0.094 Uiso 0.2 1 calc R U P A 1
O4 O 0.300(2) 0.126(2) -0.381(3) 0.112(14) Uani 0.2 1 d . . P A 1
H4 H 0.320435 0.098481 -0.332051 0.169 Uiso 0.2 1 calc R U P A 1
O5 O -0.2811(5) 0.3578(4) -0.1301(6) 0.0533(17) Uani 0.66 1 d . . P B 1
H5 H -0.230478 0.327519 -0.143440 0.080 Uiso 0.66 1 calc R U P B 1
O6 O -0.7031(6) 0.3252(4) -0.1782(5) 0.0537(17) Uani 0.66 1 d . . P B 1
H6 H -0.703656 0.364545 -0.211458 0.081 Uiso 0.66 1 calc R U P B 1
C1B C 0.5715(5) 0.2152(3) -0.3430(4) 0.0329(11) Uani 0.8 1 d . . P A 2
H1B H 0.649001 0.204978 -0.313315 0.039 Uiso 0.72 1 calc R U P A 2
C2B C 0.3651(5) 0.1785(3) -0.3797(4) 0.0324(11) Uani 0.8 1 d . . P A 2
H2B H 0.304416 0.143641 -0.374504 0.039 Uiso 0.72 1 calc R U P A 2
C3B C -0.3758(5) 0.3215(3) -0.1178(4) 0.0321(11) Uani 0.34 1 d . . P B 2
H3B H -0.308868 0.350065 -0.126392 0.039 Uiso 0.34 1 calc R U P B 2
C4B C -0.5859(4) 0.3033(3) -0.1461(4) 0.0296(10) Uani 0.34 1 d . . P B 2
H4B H -0.661613 0.318910 -0.174652 0.035 Uiso 0.34 1 calc R U P B 2
O11 O 0.1652(3) 0.5155(2) 0.0700(3) 0.0402(9) Uani 1 1 d . . . . .
O10 O 0.4039(4) 0.5218(2) 0.0437(3) 0.0389(9) Uani 1 1 d . . . . .
H10 H 0.394716 0.546169 0.094306 0.058 Uiso 1 1 calc R U . . .
O005 O 0.7728(3) 0.19269(19) 0.1990(2) 0.0341(8) Uani 1 1 d . . . . .
N00A N 0.4842(4) 0.4105(2) 0.1971(3) 0.0245(8) Uani 1 1 d . . . . .
H00A H 0.515786 0.462374 0.207911 0.029 Uiso 1 1 calc R U . . .
N00B N 0.6736(4) 0.3102(2) 0.2867(3) 0.0261(8) Uani 1 1 d . . . . .
C00F C 0.7821(4) 0.2778(3) 0.3363(3) 0.0259(9) Uani 1 1 d . . . . .
C00K C 0.8354(5) 0.3014(3) 0.4305(4) 0.0323(11) Uani 1 1 d . . . . .
H00K H 0.802756 0.342137 0.461749 0.039 Uiso 1 1 calc R U . . .
C00L C 0.8325(4) 0.2156(3) 0.2902(4) 0.0298(10) Uani 1 1 d . . . . .
C00R C 0.5613(5) 0.3673(3) 0.1350(3) 0.0300(10) Uani 1 1 d . . . . .
H00B H 0.569294 0.396292 0.074617 0.036 Uiso 1 1 calc R U . . .
H00C H 0.523894 0.318933 0.114515 0.036 Uiso 1 1 calc R U . . .
C00T C 0.0450(5) 0.5229(3) 0.0674(4) 0.0404(13) Uani 1 1 d . . . . .
C00V C 0.3419(5) 0.4515(3) 0.0433(4) 0.0342(11) Uani 1 1 d . . . . .
H00V H 0.375274 0.416731 -0.002680 0.041 Uiso 1 1 calc R U . . .
C00W C 0.6846(5) 0.3527(3) 0.1940(4) 0.0307(11) Uani 1 1 d . . . . .
H00D H 0.732240 0.323684 0.152780 0.037 Uiso 1 1 calc R U . . .
H00E H 0.724360 0.401035 0.210915 0.037 Uiso 1 1 calc R U . . .
C00X C 0.9875(5) 0.2058(3) 0.4333(4) 0.0379(12) Uani 1 1 d . . . . .
H00X H 1.056634 0.182652 0.464860 0.045 Uiso 1 1 calc R U . . .
C00Y C 0.4845(4) 0.3729(3) 0.2976(4) 0.0286(10) Uani 1 1 d . . . . .
H00F H 0.442287 0.324684 0.288327 0.034 Uiso 1 1 calc R U . . .
H00G H 0.442471 0.405185 0.339710 0.034 Uiso 1 1 calc R U . . .
C016 C -0.1129(6) 0.5835(4) 0.1441(5) 0.0517(16) Uani 1 1 d . . . . .
C019 C 0.6090(4) 0.3587(3) 0.3503(3) 0.0289(10) Uani 1 1 d . . . . .
H01A H 0.650416 0.406920 0.363325 0.035 Uiso 1 1 calc R U . . .
H01B H 0.605698 0.333659 0.414438 0.035 Uiso 1 1 calc R U . . .
C01A C 0.2100(5) 0.4601(3) 0.0062(4) 0.0399(13) Uani 1 1 d . . . . .
H01C H 0.197551 0.477294 -0.063362 0.048 Uiso 1 1 calc R U . . .
H01D H 0.169507 0.411630 0.010144 0.048 Uiso 1 1 calc R U . . .
C01B C 0.9372(5) 0.2654(3) 0.4796(4) 0.0360(12) Uani 1 1 d . . . . .
H01E H 0.970936 0.281579 0.543356 0.043 Uiso 1 1 calc R U . . .
C01D C 0.0945(6) 0.6183(3) 0.2021(4) 0.0416(13) Uani 1 1 d . . . . .
H01F H 0.175510 0.611707 0.200131 0.050 Uiso 1 1 calc R U . . .
C01F C 0.0559(6) 0.6710(4) 0.2668(4) 0.0574(18) Uani 1 1 d . . . . .
H01G H 0.110909 0.700853 0.307578 0.069 Uiso 1 1 calc R U . . .
C01H C 0.3580(5) 0.4153(3) 0.1463(4) 0.0306(11) Uani 1 1 d . . . . .
H01H H 0.312242 0.444189 0.189209 0.037 Uiso 1 1 calc R U . . .
H01I H 0.325145 0.364051 0.140228 0.037 Uiso 1 1 calc R U . . .
C01I C 0.0104(5) 0.5745(3) 0.1391(4) 0.0390(13) Uani 1 1 d . . . . .
C01M C 0.9341(5) 0.1805(3) 0.3387(4) 0.0356(12) Uani 1 1 d . . . . .
H01M H 0.967201 0.139609 0.308008 0.043 Uiso 1 1 calc R U . . .
C01O C 0.8178(6) 0.1272(3) 0.1516(4) 0.0444(14) Uani 1 1 d . . . . .
H01J H 0.767666 0.116764 0.089121 0.067 Uiso 1 1 calc R U . . .
H01K H 0.818271 0.083733 0.195321 0.067 Uiso 1 1 calc R U . . .
H01L H 0.897345 0.137352 0.138585 0.067 Uiso 1 1 calc R U . . .
C01R C -0.0402(6) 0.4855(3) 0.0015(6) 0.0582(19) Uani 1 1 d . . . . .
H01R H -0.017675 0.454690 -0.049095 0.070 Uiso 1 1 calc R U . . .
C01S C -0.1480(7) 0.6368(5) 0.2128(4) 0.068(2) Uani 1 1 d . . . . .
H01S H -0.228307 0.642552 0.218179 0.082 Uiso 1 1 calc R U . . .
C01T C -0.1985(6) 0.5416(4) 0.0793(6) 0.062(2) Uani 1 1 d . . . . .
H01T H -0.279218 0.546689 0.083635 0.075 Uiso 1 1 calc R U . . .
C01W C -0.1610(6) 0.4940(3) 0.0112(7) 0.070(2) Uani 1 1 d . . . . .
H01W H -0.217230 0.465889 -0.030857 0.084 Uiso 1 1 calc R U . . .
C01Y C -0.0661(7) 0.6797(5) 0.2713(5) 0.071(2) Uani 1 1 d . . . . .
H01Y H -0.091193 0.715509 0.315051 0.085 Uiso 1 1 calc R U . . .
O002 O -0.8059(3) 0.30918(19) 0.3051(3) 0.0344(8) Uani 1 1 d . . . . .
O007 O -0.4368(4) -0.0150(2) 0.4591(3) 0.0447(10) Uani 1 1 d . . . . .
H007 H -0.424996 -0.034676 0.405836 0.067 Uiso 1 1 calc R U . . .
N00C N -0.5127(4) 0.0985(2) 0.3099(3) 0.0274(9) Uani 1 1 d . . . . .
H00H H -0.538720 0.045517 0.297563 0.033 Uiso 1 1 calc R U . . .
N00D N -0.7046(3) 0.1941(2) 0.2159(3) 0.0264(8) Uani 1 1 d . . . . .
O9 O -0.1927(4) 0.0040(2) 0.4523(3) 0.0514(11) Uani 1 1 d . . . . .
C00G C -0.9674(5) 0.3223(3) 0.1649(4) 0.0350(12) Uani 1 1 d . . . . .
H00I H -1.002291 0.361746 0.196807 0.042 Uiso 1 1 calc R U . . .
C00I C -0.6354(4) 0.1487(3) 0.1542(4) 0.0292(10) Uani 1 1 d . . . . .
H00J H -0.631821 0.174500 0.090612 0.035 Uiso 1 1 calc R U . . .
H00L H -0.673361 0.099475 0.139782 0.035 Uiso 1 1 calc R U . . .
C00M C -0.8646(4) 0.2877(3) 0.2128(4) 0.0290(10) Uani 1 1 d . . . . .
C00S C -0.5110(4) 0.1373(3) 0.2091(3) 0.0276(10) Uani 1 1 d . . . . .
H00M H -0.471791 0.186425 0.219735 0.033 Uiso 1 1 calc R U . . .
H00N H -0.465606 0.106369 0.168058 0.033 Uiso 1 1 calc R U . . .
C010 C -0.7174(5) 0.1507(3) 0.3082(4) 0.0353(12) Uani 1 1 d . . . . .
H01N H -0.755400 0.102069 0.290128 0.042 Uiso 1 1 calc R U . . .
H01O H -0.767478 0.178971 0.348177 0.042 Uiso 1 1 calc R U . . .
C012 C -0.5986(5) 0.1374(3) 0.3688(4) 0.0340(11) Uani 1 1 d . . . . .
H01P H -0.608571 0.106321 0.426918 0.041 Uiso 1 1 calc R U . . .
H01Q H -0.565297 0.186069 0.393258 0.041 Uiso 1 1 calc R U . . .
C013 C -0.3897(5) 0.0978(3) 0.3659(4) 0.0355(12) Uani 1 1 d . . . . .
H01U H -0.362080 0.150050 0.375896 0.043 Uiso 1 1 calc R U . . .
H01V H -0.337536 0.072128 0.325178 0.043 Uiso 1 1 calc R U . . .
C015 C -0.8537(5) 0.3739(3) 0.3522(4) 0.0373(12) Uani 1 1 d . . . . .
H01X H -0.856711 0.417190 0.307935 0.056 Uiso 1 1 calc R U . . .
H01Z H -0.803800 0.385486 0.414307 0.056 Uiso 1 1 calc R U . . .
H H -0.932599 0.362133 0.365656 0.056 Uiso 1 1 calc R U . . .
C01C C -1.0188(5) 0.2985(3) 0.0694(5) 0.0404(13) Uani 1 1 d . . . . .
H01 H -1.087776 0.321918 0.037942 0.049 Uiso 1 1 calc R U . . .
C01G C -0.9673(5) 0.2403(3) 0.0216(4) 0.0381(12) Uani 1 1 d . . . . .
H0AA H -1.000615 0.224997 -0.042745 0.046 Uiso 1 1 calc R U . . .
C01J C -0.8122(4) 0.2266(2) 0.1656(4) 0.0291(10) Uani 1 1 d . . . . .
C01N C -0.8655(5) 0.2045(3) 0.0697(4) 0.0328(11) Uani 1 1 d . . . . .
H1AA H -0.832027 0.164785 0.037151 0.039 Uiso 1 1 calc R U . . .
C01P C -0.0227(6) -0.0410(3) 0.3886(5) 0.0536(17) Uani 1 1 d . . . . .
C01U C -0.3800(6) 0.0577(3) 0.4695(4) 0.0424(14) Uani 1 1 d . . . . .
H2AA H -0.421991 0.089152 0.513674 0.051 Uiso 1 1 calc R U . . .
C01V C -0.2523(7) 0.0529(3) 0.5155(5) 0.0570(18) Uani 1 1 d . . . . .
H3AA H -0.216479 0.103272 0.519567 0.068 Uiso 1 1 calc R U . . .
HA H -0.246020 0.031887 0.583056 0.068 Uiso 1 1 calc R U . . .
C01X C -0.0970(7) -0.0777(4) 0.3098(5) 0.0591(19) Uani 1 1 d . . . . .
H4AA H -0.179359 -0.074288 0.305899 0.071 Uiso 1 1 calc R U . . .
C01Z C 0.1017(7) -0.0446(4) 0.3939(7) 0.074(3) Uani 1 1 d . . . . .
C020 C 0.0017(8) 0.0286(3) 0.5500(6) 0.078(3) Uani 1 1 d . . . . .
H020 H -0.029924 0.051383 0.602946 0.093 Uiso 1 1 calc R U . . .
C021 C -0.0712(6) -0.0002(3) 0.4677(5) 0.0559(18) Uani 1 1 d . . . . .
C022 C 0.1492(8) -0.0854(6) 0.3177(8) 0.089(3) Uani 1 1 d . . . . .
H022 H 0.231255 -0.086807 0.318421 0.106 Uiso 1 1 calc R U . . .
C023 C -0.0479(7) -0.1185(5) 0.2390(5) 0.074(2) Uani 1 1 d . . . . .
H023 H -0.097530 -0.143363 0.188060 0.089 Uiso 1 1 calc R U . . .
C024 C 0.1758(9) -0.0106(5) 0.4766(10) 0.102(4) Uani 1 1 d . . . . .
H024 H 0.258063 -0.011096 0.478969 0.123 Uiso 1 1 calc R U . . .
C025 C 0.1264(9) 0.0223(4) 0.5513(10) 0.109(4) Uani 1 1 d . . . . .
H025 H 0.176349 0.041869 0.606429 0.131 Uiso 1 1 calc R U . . .
C026 C 0.0758(9) -0.1235(7) 0.2418(7) 0.096(3) Uani 1 1 d . . . . .
H026 H 0.108260 -0.151818 0.193621 0.115 Uiso 1 1 calc R U . . .
O8 O -0.4121(3) 0.4591(2) -0.2287(3) 0.0383(9) Uani 1 1 d . . . . .
O7 O -0.6049(4) 0.4367(2) -0.2649(3) 0.0424(9) Uani 1 1 d . . . . .
C00N C -0.4604(5) 0.2105(3) -0.0517(4) 0.0338(11) Uani 1 1 d . . . . .
H00O H -0.451390 0.164573 -0.016523 0.041 Uiso 1 1 calc R U . . .
C00O C -0.4880(4) 0.3480(3) -0.1587(4) 0.0276(10) Uani 1 1 d . . . . .
C00Q C -0.3614(5) 0.2532(3) -0.0642(4) 0.0321(11) Uani 1 1 d . . . . .
H00Q H -0.285792 0.236504 -0.037162 0.039 Uiso 0.66 1 calc R U P B 1
H00P H -0.285792 0.236504 -0.037162 0.039 Uiso 0.34 1 calc R U P B 2
C00Z C -0.5027(5) 0.4193(3) -0.2216(4) 0.0309(11) Uani 1 1 d . . . . .
C018 C -0.5725(5) 0.2354(3) -0.0912(4) 0.0348(11) Uani 1 1 d . . . . .
H018 H -0.639151 0.207028 -0.081175 0.042 Uiso 0.66 1 calc R U P B 1
H8AA H -0.639151 0.207028 -0.081175 0.042 Uiso 0.34 1 calc R U P B 2
O1 O 0.4232(3) 0.04396(19) -0.2678(3) 0.0375(9) Uani 1 1 d . . . . .
O2 O 0.6121(4) 0.0820(2) -0.2315(3) 0.0439(10) Uani 1 1 d . . . . .
C00P C 0.5076(5) 0.0904(3) -0.2735(4) 0.0324(11) Uani 1 1 d . . . . .
C00U C 0.4805(5) 0.1633(3) -0.3341(3) 0.0261(10) Uani 1 1 d . . . . .
C017 C 0.5451(5) 0.2827(3) -0.3970(4) 0.0396(13) Uani 1 1 d . . . . .
H017 H 0.605224 0.317784 -0.403075 0.048 Uiso 0.28 1 calc R U P A 1
H5AA H 0.605224 0.317784 -0.403075 0.048 Uiso 0.72 1 calc R U P A 2
C01E C 0.4302(5) 0.2977(3) -0.4413(4) 0.0379(13) Uani 1 1 d . . . . .
H6AA H 0.413510 0.342934 -0.476908 0.045 Uiso 1 1 calc R U . . .
C01L C 0.3405(5) 0.2467(3) -0.4335(4) 0.0362(12) Uani 1 1 d . . . . .
H7AA H 0.263318 0.257257 -0.463874 0.043 Uiso 0.28 1 calc R U P A 1
HB H 0.263318 0.257257 -0.463874 0.043 Uiso 0.72 1 calc R U P A 2

loop_
_atom_site_aniso_label
_atom_site_aniso_U_11
_atom_site_aniso_U_22
_atom_site_aniso_U_33
_atom_site_aniso_U_23
_atom_site_aniso_U_13
_atom_site_aniso_U_12
C1A 0.038(3) 0.037(3) 0.024(2) -0.004(2) 0.008(2) -0.001(2)
C2A 0.035(3) 0.037(3) 0.027(3) 0.000(2) 0.011(2) 0.000(2)
C3A 0.040(3) 0.032(2) 0.027(2) 0.001(2) 0.014(2) 0.004(2)
C4A 0.037(3) 0.026(2) 0.024(2) -0.0017(18) 0.000(2) -0.001(2)
O3 0.060(14) 0.063(15) 0.061(14) 0.029(12) -0.006(11) -0.030(11)
O4 0.026(13) 0.18(4) 0.13(3) 0.08(3) -0.006(14) -0.032(17)
O5 0.041(3) 0.042(3) 0.079(5) 0.022(3) 0.016(3) -0.002(3)
O6 0.053(4) 0.053(4) 0.054(4) 0.025(3) 0.002(3) -0.008(3)
C1B 0.038(3) 0.037(3) 0.024(2) -0.004(2) 0.008(2) -0.001(2)
C2B 0.035(3) 0.037(3) 0.027(3) 0.000(2) 0.011(2) 0.000(2)
C3B 0.040(3) 0.032(2) 0.027(2) 0.001(2) 0.014(2) 0.004(2)
C4B 0.037(3) 0.026(2) 0.024(2) -0.0017(18) 0.000(2) -0.001(2)
O11 0.049(2) 0.0261(17) 0.041(2) -0.0145(15) -0.0094(17) 0.0094(16)
O10 0.066(3) 0.0210(16) 0.0282(19) 0.0002(14) 0.0020(17) -0.0058(17)
O005 0.052(2) 0.0265(16) 0.0242(17) -0.0057(13) 0.0051(15) 0.0116(15)
N00A 0.042(2) 0.0140(16) 0.0180(18) -0.0005(13) 0.0070(17) 0.0027(15)
N00B 0.039(2) 0.0230(18) 0.0176(18) 0.0010(14) 0.0085(16) 0.0033(16)
C00F 0.035(2) 0.023(2) 0.021(2) -0.0011(17) 0.0094(19) -0.0036(19)
C00K 0.042(3) 0.028(2) 0.027(2) -0.0008(19) 0.008(2) -0.003(2)
C00L 0.040(3) 0.026(2) 0.026(2) 0.0048(18) 0.012(2) 0.002(2)
C00R 0.050(3) 0.022(2) 0.021(2) 0.0009(17) 0.011(2) 0.008(2)
C00T 0.056(4) 0.016(2) 0.043(3) -0.002(2) -0.011(3) 0.011(2)
C00V 0.058(3) 0.018(2) 0.026(2) -0.0060(18) 0.000(2) 0.000(2)
C00W 0.046(3) 0.026(2) 0.022(2) 0.0004(18) 0.011(2) 0.005(2)
C00X 0.040(3) 0.036(3) 0.038(3) 0.013(2) 0.007(2) 0.006(2)
C00Y 0.039(3) 0.022(2) 0.027(2) -0.0011(18) 0.010(2) 0.0017(19)
C016 0.061(4) 0.052(4) 0.042(3) 0.031(3) 0.005(3) 0.010(3)
C019 0.041(3) 0.028(2) 0.019(2) -0.0037(18) 0.007(2) 0.001(2)
C01A 0.056(4) 0.021(2) 0.037(3) -0.007(2) -0.012(2) 0.007(2)
C01B 0.045(3) 0.033(3) 0.029(3) 0.004(2) 0.002(2) -0.001(2)
C01D 0.053(3) 0.040(3) 0.030(3) 0.002(2) -0.002(2) 0.010(2)
C01F 0.065(4) 0.078(5) 0.026(3) -0.011(3) -0.003(3) 0.023(4)
C01H 0.042(3) 0.0152(19) 0.033(3) -0.0049(18) 0.000(2) 0.0046(18)
C01I 0.054(4) 0.028(2) 0.033(3) 0.011(2) -0.004(2) 0.005(2)
C01M 0.045(3) 0.026(2) 0.038(3) 0.011(2) 0.012(2) 0.011(2)
C01O 0.064(4) 0.034(3) 0.039(3) -0.004(2) 0.017(3) 0.014(3)
C01R 0.060(4) 0.020(2) 0.084(5) -0.011(3) -0.023(4) 0.008(3)
C01S 0.060(4) 0.119(7) 0.025(3) 0.025(4) 0.004(3) 0.038(4)
C01T 0.052(4) 0.036(3) 0.092(5) 0.033(3) -0.008(4) 0.000(3)
C01W 0.061(5) 0.020(3) 0.118(7) 0.001(3) -0.025(4) 0.003(3)
C01Y 0.072(5) 0.108(6) 0.032(3) -0.002(4) 0.005(3) 0.043(5)
O002 0.045(2) 0.0270(17) 0.0332(19) -0.0085(15) 0.0117(16) 0.0072(15)
O007 0.085(3) 0.0212(16) 0.030(2) 0.0026(14) 0.016(2) 0.0044(18)
N00C 0.050(3) 0.0102(15) 0.0232(19) -0.0011(13) 0.0103(18) 0.0019(15)
N00D 0.035(2) 0.0231(18) 0.0217(19) -0.0016(15) 0.0080(16) 0.0064(16)
O9 0.080(3) 0.029(2) 0.041(2) -0.0036(16) -0.006(2) 0.0076(19)
C00G 0.040(3) 0.024(2) 0.043(3) -0.010(2) 0.012(2) 0.001(2)
C00I 0.038(3) 0.030(2) 0.023(2) -0.0020(18) 0.014(2) 0.002(2)
C00M 0.036(3) 0.023(2) 0.029(2) -0.0017(18) 0.008(2) 0.0009(19)
C00S 0.042(3) 0.019(2) 0.023(2) -0.0003(17) 0.009(2) 0.0026(19)
C010 0.055(3) 0.027(2) 0.028(3) 0.0023(19) 0.020(2) 0.006(2)
C012 0.060(3) 0.023(2) 0.020(2) -0.0017(18) 0.012(2) 0.008(2)
C013 0.055(3) 0.017(2) 0.033(3) 0.0019(18) 0.000(2) 0.001(2)
C015 0.058(3) 0.028(2) 0.028(3) -0.007(2) 0.011(2) 0.008(2)
C01C 0.036(3) 0.033(3) 0.051(3) -0.002(2) 0.000(2) 0.004(2)
C01G 0.041(3) 0.032(3) 0.040(3) -0.004(2) -0.001(2) -0.005(2)
C01J 0.037(3) 0.018(2) 0.034(3) -0.0019(18) 0.008(2) 0.0018(18)
C01N 0.041(3) 0.026(2) 0.031(3) -0.0074(19) 0.006(2) 0.005(2)
C01P 0.072(4) 0.030(3) 0.055(4) 0.027(3) -0.004(3) 0.006(3)
C01U 0.084(4) 0.018(2) 0.026(3) 0.0016(19) 0.011(3) 0.008(2)
C01V 0.100(5) 0.026(3) 0.038(3) -0.007(2) -0.015(3) 0.014(3)
C01X 0.071(5) 0.067(4) 0.038(3) 0.029(3) 0.004(3) 0.020(4)
C01Z 0.055(4) 0.048(4) 0.115(7) 0.065(4) -0.003(5) 0.003(3)
C020 0.119(7) 0.020(3) 0.080(5) 0.006(3) -0.037(5) -0.004(3)
C021 0.066(4) 0.019(2) 0.074(5) 0.019(3) -0.022(4) -0.002(2)
C022 0.057(5) 0.099(7) 0.114(8) 0.086(6) 0.028(5) 0.018(5)
C023 0.079(5) 0.110(7) 0.035(3) 0.031(4) 0.014(3) 0.026(5)
C024 0.080(6) 0.029(4) 0.181(12) 0.051(5) -0.039(7) -0.002(4)
C025 0.098(7) 0.021(3) 0.182(11) 0.022(5) -0.073(7) -0.012(4)
C026 0.082(6) 0.144(9) 0.068(6) 0.066(6) 0.032(5) 0.038(6)
O8 0.040(2) 0.0313(18) 0.047(2) 0.0111(17) 0.0158(17) 0.0009(15)
O7 0.050(2) 0.0283(19) 0.048(2) 0.0136(17) 0.0038(19) 0.0029(17)
C00N 0.055(3) 0.026(2) 0.020(2) 0.0018(18) 0.004(2) 0.004(2)
C00O 0.038(3) 0.025(2) 0.021(2) -0.0050(18) 0.010(2) 0.0039(19)
C00Q 0.039(3) 0.032(3) 0.026(2) 0.0046(19) 0.005(2) 0.013(2)
C00Z 0.045(3) 0.022(2) 0.029(3) -0.0005(19) 0.015(2) 0.002(2)
C018 0.045(3) 0.028(2) 0.031(3) -0.003(2) 0.004(2) -0.006(2)
O1 0.052(2) 0.0222(16) 0.040(2) 0.0065(15) 0.0112(18) 0.0002(15)
O2 0.050(2) 0.035(2) 0.044(2) 0.0105(17) -0.0024(19) 0.0062(17)
C00P 0.045(3) 0.031(2) 0.021(2) -0.002(2) 0.004(2) 0.011(2)
C00U 0.041(3) 0.0185(19) 0.019(2) -0.0017(16) 0.0069(19) 0.0055(18)
C017 0.070(4) 0.030(3) 0.017(2) -0.0026(19) 0.000(2) -0.011(3)
C01E 0.076(4) 0.018(2) 0.021(2) -0.0002(18) 0.011(3) 0.009(2)
C01L 0.049(3) 0.039(3) 0.023(2) 0.001(2) 0.010(2) 0.010(2)

loop_
_atom_type_symbol
_atom_type_description
_atom_type_scat_dispersion_real
_atom_type_scat_dispersion_imag
_atom_type_scat_source
C C 0.0033 0.0016 'International Tables Vol C Tables 4.2.6.8 and 6.1.1.4'
H H 0.0000 0.0000 'International Tables Vol C Tables 4.2.6.8 and 6.1.1.4'
N N 0.0061 0.0033 'International Tables Vol C Tables 4.2.6.8 and 6.1.1.4'
O O 0.0106 0.0060 'International Tables Vol C Tables 4.2.6.8 and 6.1.1.4'

loop_
_geom_angle_atom_site_label_1
_geom_angle_atom_site_label_2
_geom_angle_atom_site_label_3
_geom_angle
C00U C1A C017 119.3(5)
C00U C1A O3 133.5(10)
C017 C1A O3 107.2(10)
O4 C2A C00U 114.0(15)
O4 C2A C01L 125.3(14)
C00U C2A C01L 119.7(5)
O5 C3A C00Q 117.0(5)
O5 C3A C00O 121.4(5)
C00Q C3A C00O 121.6(5)
C00O C4A O6 123.6(5)
C00O C4A C018 121.0(5)
O6 C4A C018 115.2(5)
C1A O3 H3 109.5
C2A O4 H4 109.5
C3A O5 H5 109.5
C4A O6 H6 109.5
C00U C1B C017 119.3(5)
C00U C1B H1B 120.4
C017 C1B H1B 120.4
C00U C2B C01L 119.7(5)
C00U C2B H2B 120.1
C01L C2B H2B 120.1
C00Q C3B C00O 121.6(5)
C00Q C3B H3B 119.2
C00O C3B H3B 119.2
C00O C4B C018 121.0(5)
C00O C4B H4B 119.5
C018 C4B H4B 119.5
C00T O11 C01A 119.1(4)
C00V O10 H10 109.5
C00L O005 C01O 117.8(4)
C00R N00A C00Y 110.6(3)
C00R N00A C01H 111.9(4)
C00Y N00A C01H 108.2(4)
C00R N00A H00A 108.7
C00Y N00A H00A 108.7
C01H N00A H00A 108.7
C00F N00B C00W 115.1(4)
C00F N00B C019 115.2(4)
C00W N00B C019 107.9(4)
C00K C00F C00L 118.5(5)
C00K C00F N00B 122.8(4)
C00L C00F N00B 118.5(4)
C00F C00K C01B 121.4(5)
C00F C00K H00K 119.3
C01B C00K H00K 119.3
O005 C00L C01M 124.2(4)
O005 C00L C00F 115.8(4)
C01M C00L C00F 119.9(5)
N00A C00R C00W 111.2(4)
N00A C00R H00B 109.4
C00W C00R H00B 109.4
N00A C00R H00C 109.4
C00W C00R H00C 109.4
H00B C00R H00C 108.0
O11 C00T C01R 125.3(5)
O11 C00T C01I 114.6(5)
C01R C00T C01I 120.1(6)
O10 C00V C01H 111.5(4)
O10 C00V C01A 112.4(4)
C01H C00V C01A 109.2(5)
O10 C00V H00V 107.9
C01H C00V H00V 107.9
C01A C00V H00V 107.9
N00B C00W C00R 110.0(4)
N00B C00W H00D 109.7
C00R C00W H00D 109.7
N00B C00W H00E 109.7
C00R C00W H00E 109.7
H00D C00W H00E 108.2
C01B C00X C01M 119.7(5)
C01B C00X H00X 120.2
C01M C00X H00X 120.2
N00A C00Y C019 112.1(4)
N00A C00Y H00F 109.2
C019 C00Y H00F 109.2
N00A C00Y H00G 109.2
C019 C00Y H00G 109.2
H00F C00Y H00G 107.9
C01S C016 C01T 120.9(7)
C01S C016 C01I 118.4(7)
C01T C016 C01I 120.7(7)
N00B C019 C00Y 109.6(4)
N00B C019 H01A 109.8
C00Y C019 H01A 109.8
N00B C019 H01B 109.8
C00Y C019 H01B 109.8
H01A C019 H01B 108.2
O11 C01A C00V 106.7(4)
O11 C01A H01C 110.4
C00V C01A H01C 110.4
O11 C01A H01D 110.4
C00V C01A H01D 110.4
H01C C01A H01D 108.6
C00X C01B C00K 119.9(5)
C00X C01B H01E 120.1
C00K C01B H01E 120.1
C01F C01D C01I 119.5(6)
C01F C01D H01F 120.3
C01I C01D H01F 120.3
C01D C01F C01Y 120.2(7)
C01D C01F H01G 119.9
C01Y C01F H01G 119.9
N00A C01H C00V 115.1(4)
N00A C01H H01H 108.5
C00V C01H H01H 108.5
N00A C01H H01I 108.5
C00V C01H H01I 108.5
H01H C01H H01I 107.5
C01D C01I C00T 121.7(5)
C01D C01I C016 120.0(6)
C00T C01I C016 118.2(5)
C00L C01M C00X 120.6(5)
C00L C01M H01M 119.7
C00X C01M H01M 119.7
O005 C01O H01J 109.5
O005 C01O H01K 109.5
H01J C01O H01K 109.5
O005 C01O H01L 109.5
H01J C01O H01L 109.5
H01K C01O H01L 109.5
C00T C01R C01W 119.7(6)
C00T C01R H01R 120.1
C01W C01R H01R 120.1
C01Y C01S C016 120.8(7)
C01Y C01S H01S 119.6
C016 C01S H01S 119.6
C01W C01T C016 118.8(7)
C01W C01T H01T 120.6
C016 C01T H01T 120.6
C01T C01W C01R 122.3(7)
C01T C01W H01W 118.8
C01R C01W H01W 118.8
C01S C01Y C01F 121.0(7)
C01S C01Y H01Y 119.5
C01F C01Y H01Y 119.5
C00M O002 C015 116.4(4)
C01U O007 H007 109.5
C013 N00C C012 111.8(4)
C013 N00C C00S 108.9(4)
C012 N00C C00S 110.9(3)
C013 N00C H00H 108.4
C012 N00C H00H 108.4
C00S N00C H00H 108.4
C01J N00D C00I 116.3(4)
C01J N00D C010 115.0(4)
C00I N00D C010 108.7(4)
C021 O9 C01V 119.4(5)
C00M C00G C01C 120.6(5)
C00M C00G H00I 119.7
C01C C00G H00I 119.7
N00D C00I C00S 109.7(4)
N00D C00I H00J 109.7
C00S C00I H00J 109.7
N00D C00I H00L 109.7
C00S C00I H00L 109.7
H00J C00I H00L 108.2
O002 C00M C00G 124.5(4)
O002 C00M C01J 115.4(4)
C00G C00M C01J 120.1(5)
C00I C00S N00C 111.4(4)
C00I C00S H00M 109.3
N00C C00S H00M 109.3
C00I C00S H00N 109.3
N00C C00S H00N 109.3
H00M C00S H00N 108.0
N00D C010 C012 110.4(4)
N00D C010 H01N 109.6
C012 C010 H01N 109.6
N00D C010 H01O 109.6
C012 C010 H01O 109.6
H01N C010 H01O 108.1
C010 C012 N00C 112.9(4)
C010 C012 H01P 109.0
N00C C012 H01P 109.0
C010 C012 H01Q 109.0
N00C C012 H01Q 109.0
H01P C012 H01Q 107.8
N00C C013 C01U 113.5(5)
N00C C013 H01U 108.9
C01U C013 H01U 108.9
N00C C013 H01V 108.9
C01U C013 H01V 108.9
H01U C013 H01V 107.7
O002 C015 H01X 109.5
O002 C015 H01Z 109.5
H01X C015 H01Z 109.5
O002 C015 H 109.5
H01X C015 H 109.5
H01Z C015 H 109.5
C01G C01C C00G 120.0(5)
C01G C01C H01 120.0
C00G C01C H01 120.0
C01C C01G C01N 119.8(5)
C01C C01G H0AA 120.1
C01N C01G H0AA 120.1
C01N C01J C00M 117.8(5)
C01N C01J N00D 123.7(4)
C00M C01J N00D 118.4(4)
C01G C01N C01J 121.7(5)
C01G C01N H1AA 119.1
C01J C01N H1AA 119.1
C01Z C01P C01X 120.5(8)
C01Z C01P C021 117.9(7)
C01X C01P C021 121.6(6)
O007 C01U C01V 112.8(4)
O007 C01U C013 110.1(4)
C01V C01U C013 109.8(5)
O007 C01U H2AA 108.0
C01V C01U H2AA 108.0
C013 C01U H2AA 108.0
O9 C01V C01U 107.5(5)
O9 C01V H3AA 110.2
C01U C01V H3AA 110.2
O9 C01V HA 110.2
C01U C01V HA 110.2
H3AA C01V HA 108.5
C023 C01X C01P 119.9(7)
C023 C01X H4AA 120.1
C01P C01X H4AA 120.1
C01P C01Z C022 118.0(8)
C01P C01Z C024 119.9(10)
C022 C01Z C024 122.0(9)
C021 C020 C025 117.9(9)
C021 C020 H020 121.1
C025 C020 H020 121.1
O9 C021 C020 125.4(8)
O9 C021 C01P 113.3(6)
C020 C021 C01P 121.3(7)
C026 C022 C01Z 121.4(8)
C026 C022 H022 119.3
C01Z C022 H022 119.3
C01X C023 C026 121.4(9)
C01X C023 H023 119.3
C026 C023 H023 119.3
C025 C024 C01Z 119.8(9)
C025 C024 H024 120.1
C01Z C024 H024 120.1
C024 C025 C020 123.0(9)
C024 C025 H025 118.5
C020 C025 H025 118.5
C022 C026 C023 118.8(9)
C022 C026 H026 120.6
C023 C026 H026 120.6
C018 C00N C00Q 120.3(5)
C018 C00N H00O 119.8
C00Q C00N H00O 119.8
C4A C00O C3A 117.8(4)
C4B C00O C3B 117.8(4)
C4B C00O C00Z 120.6(5)
C4A C00O C00Z 120.6(5)
C3A C00O C00Z 121.4(4)
C3B C00O C00Z 121.4(4)
C00N C00Q C3A 119.4(5)
C00N C00Q C3B 119.4(5)
C00N C00Q H00Q 120.3
C3A C00Q H00Q 120.3
C00N C00Q H00P 120.3
C3B C00Q H00P 120.3
O8 C00Z O7 122.8(5)
O8 C00Z C00O 118.4(5)
O7 C00Z C00O 118.8(4)
C00N C018 C4A 119.9(5)
C00N C018 C4B 119.9(5)
C00N C018 H018 120.1
C4A C018 H018 120.1
C00N C018 H8AA 120.1
C4B C018 H8AA 120.1
O2 C00P O1 125.2(5)
O2 C00P C00U 116.5(5)
O1 C00P C00U 118.3(5)
C2A C00U C1A 120.1(4)
C2B C00U C1B 120.1(4)
C2B C00U C00P 120.1(5)
C2A C00U C00P 120.1(5)
C1A C00U C00P 119.8(5)
C1B C00U C00P 119.8(5)
C01E C017 C1A 120.3(5)
C01E C017 C1B 120.3(5)
C01E C017 H017 119.8
C1A C017 H017 119.8
C01E C017 H5AA 119.8
C1B C017 H5AA 119.8
C01L C01E C017 120.7(5)
C01L C01E H6AA 119.6
C017 C01E H6AA 119.6
C01E C01L C2A 119.9(5)
C01E C01L C2B 119.9(5)
C01E C01L H7AA 120.1
C2A C01L H7AA 120.1
C01E C01L HB 120.1
C2B C01L HB 120.1

loop_
_geom_bond_atom_site_label_1
_geom_bond_atom_site_label_2
_geom_bond_distance
C1A C00U 1.393(7)
C1A C017 1.396(7)
C1A O3 1.41(2)
C2A O4 1.18(3)
C2A C00U 1.390(7)
C2A C01L 1.402(7)
C3A O5 1.279(7)
C3A C00Q 1.392(7)
C3A C00O 1.393(7)
C4A C00O 1.389(7)
C4A O6 1.391(8)
C4A C018 1.396(7)
O3 H3 0.8200
O4 H4 0.8200
O5 H5 0.8200
O6 H6 0.8200
C1B C00U 1.393(7)
C1B C017 1.396(7)
C1B H1B 0.9300
C2B C00U 1.390(7)
C2B C01L 1.402(7)
C2B H2B 0.9300
C3B C00Q 1.392(7)
C3B C00O 1.393(7)
C3B H3B 0.9300
C4B C00O 1.389(7)
C4B C018 1.396(7)
C4B H4B 0.9300
O11 C00T 1.365(7)
O11 C01A 1.433(6)
O10 C00V 1.417(6)
O10 H10 0.8200
O005 C00L 1.370(6)
O005 C01O 1.439(6)
N00A C00R 1.494(5)
N00A C00Y 1.498(6)
N00A C01H 1.499(6)
N00A H00A 0.9800
N00B C00F 1.430(6)
N00B C00W 1.468(6)
N00B C019 1.470(6)
C00F C00K 1.383(7)
C00F C00L 1.413(6)
C00K C01B 1.396(7)
C00K H00K 0.9300
C00L C01M 1.385(7)
C00R C00W 1.528(7)
C00R H00B 0.9700
C00R H00C 0.9700
C00T C01R 1.379(8)
C00T C01I 1.414(7)
C00V C01H 1.507(7)
C00V C01A 1.516(8)
C00V H00V 0.9800
C00W H00D 0.9700
C00W H00E 0.9700
C00X C01B 1.378(7)
C00X C01M 1.398(8)
C00X H00X 0.9300
C00Y C019 1.508(7)
C00Y H00F 0.9700
C00Y H00G 0.9700
C016 C01S 1.408(10)
C016 C01T 1.412(10)
C016 C01I 1.420(9)
C019 H01A 0.9700
C019 H01B 0.9700
C01A H01C 0.9700
C01A H01D 0.9700
C01B H01E 0.9300
C01D C01F 1.380(8)
C01D C01I 1.408(8)
C01D H01F 0.9300
C01F C01Y 1.402(9)
C01F H01G 0.9300
C01H H01H 0.9700
C01H H01I 0.9700
C01M H01M 0.9300
C01O H01J 0.9600
C01O H01K 0.9600
C01O H01L 0.9600
C01R C01W 1.403(10)
C01R H01R 0.9300
C01S C01Y 1.355(11)
C01S H01S 0.9300
C01T C01W 1.348(11)
C01T H01T 0.9300
C01W H01W 0.9300
C01Y H01Y 0.9300
O002 C00M 1.372(6)
O002 C015 1.440(6)
O007 C01U 1.425(6)
O007 H007 0.8200
N00C C013 1.488(7)
N00C C012 1.502(6)
N00C C00S 1.514(6)
N00C H00H 0.9800
N00D C01J 1.426(6)
N00D C00I 1.455(6)
N00D C010 1.476(6)
O9 C021 1.367(8)
O9 C01V 1.438(7)
C00G C00M 1.389(7)
C00G C01C 1.392(8)
C00G H00I 0.9300
C00I C00S 1.510(7)
C00I H00J 0.9700
C00I H00L 0.9700
C00M C01J 1.417(6)
C00S H00M 0.9700
C00S H00N 0.9700
C010 C012 1.489(8)
C010 H01N 0.9700
C010 H01O 0.9700
C012 H01P 0.9700
C012 H01Q 0.9700
C013 C01U 1.546(7)
C013 H01U 0.9700
C013 H01V 0.9700
C015 H01X 0.9600
C015 H01Z 0.9600
C015 H 0.9600
C01C C01G 1.377(8)
C01C H01 0.9300
C01G C01N 1.391(7)
C01G H0AA 0.9300
C01J C01N 1.395(7)
C01N H1AA 0.9300
C01P C01Z 1.405(10)
C01P C01X 1.410(10)
C01P C021 1.449(10)
C01U C01V 1.494(9)
C01U H2AA 0.9800
C01V H3AA 0.9700
C01V HA 0.9700
C01X C023 1.366(10)
C01X H4AA 0.9300
C01Z C022 1.414(13)
C01Z C024 1.424(13)
C020 C021 1.376(9)
C020 C025 1.416(13)
C020 H020 0.9300
C022 C026 1.390(14)
C022 H022 0.9300
C023 C026 1.402(12)
C023 H023 0.9300
C024 C025 1.344(16)
C024 H024 0.9300
C025 H025 0.9300
C026 H026 0.9300
O8 C00Z 1.256(6)
O7 C00Z 1.258(7)
C00N C018 1.378(7)
C00N C00Q 1.379(7)
C00N H00O 0.9300
C00O C00Z 1.502(7)
C00Q H00Q 0.9300
C00Q H00P 0.9300
C018 H018 0.9300
C018 H8AA 0.9300
O1 C00P 1.267(6)
O2 C00P 1.247(6)
C00P C00U 1.521(7)
C017 C01E 1.378(8)
C017 H017 0.9300
C017 H5AA 0.9300
C01E C01L 1.370(8)
C01E H6AA 0.9300
C01L H7AA 0.9300
C01L HB 0.9300

loop_
_geom_torsion_atom_site_label_1
_geom_torsion_atom_site_label_2
_geom_torsion_atom_site_label_3
_geom_torsion_atom_site_label_4
_geom_torsion
C00W N00B C00F C00K 114.2(5)
C019 N00B C00F C00K -12.3(6)
C00W N00B C00F C00L -70.2(5)
C019 N00B C00F C00L 163.3(4)
C00L C00F C00K C01B 0.3(7)
N00B C00F C00K C01B 176.0(4)
C01O O005 C00L C01M 1.0(7)
C01O O005 C00L C00F -177.1(4)
C00K C00F C00L O005 177.3(4)
N00B C00F C00L O005 1.4(6)
C00K C00F C00L C01M -0.9(7)
N00B C00F C00L C01M -176.8(4)
C00Y N00A C00R C00W -50.9(5)
C01H N00A C00R C00W -171.6(4)
C01A O11 C00T C01R -5.6(8)
C01A O11 C00T C01I 175.0(4)
C00F N00B C00W C00R 166.1(4)
C019 N00B C00W C00R -63.7(5)
N00A C00R C00W N00B 58.0(5)
C00R N00A C00Y C019 51.6(5)
C01H N00A C00Y C019 174.5(4)
C00F N00B C019 C00Y -166.1(4)
C00W N00B C019 C00Y 63.7(5)
N00A C00Y C019 N00B -58.5(5)
C00T O11 C01A C00V -166.5(4)
O10 C00V C01A O11 -57.0(5)
C01H C00V C01A O11 67.3(5)
C01M C00X C01B C00K -1.9(8)
C00F C00K C01B C00X 1.1(8)
C01I C01D C01F C01Y 1.4(9)
C00R N00A C01H C00V -57.6(5)
C00Y N00A C01H C00V -179.7(4)
O10 C00V C01H N00A -49.2(5)
C01A C00V C01H N00A -174.1(4)
C01F C01D C01I C00T 176.3(5)
C01F C01D C01I C016 -1.4(8)
O11 C00T C01I C01D 4.6(7)
C01R C00T C01I C01D -174.8(5)
O11 C00T C01I C016 -177.7(5)
C01R C00T C01I C016 2.9(8)
C01S C016 C01I C01D 0.1(8)
C01T C016 C01I C01D 178.1(5)
C01S C016 C01I C00T -177.7(5)
C01T C016 C01I C00T 0.3(8)
O005 C00L C01M C00X -177.9(4)
C00F C00L C01M C00X 0.1(7)
C01B C00X C01M C00L 1.3(8)
O11 C00T C01R C01W 175.6(6)
C01I C00T C01R C01W -5.1(9)
C01T C016 C01S C01Y -176.6(6)
C01I C016 C01S C01Y 1.5(9)
C01S C016 C01T C01W 176.7(6)
C01I C016 C01T C01W -1.4(8)
C016 C01T C01W C01R -0.8(10)
C00T C01R C01W C01T 4.1(10)
C016 C01S C01Y C01F -1.6(11)
C01D C01F C01Y C01S 0.2(11)
C01J N00D C00I C00S 164.2(4)
C010 N00D C00I C00S -64.1(5)
C015 O002 C00M C00G -2.2(7)
C015 O002 C00M C01J 176.7(4)
C01C C00G C00M O002 177.6(5)
C01C C00G C00M C01J -1.2(7)
N00D C00I C00S N00C 58.2(5)
C013 N00C C00S C00I -172.8(4)
C012 N00C C00S C00I -49.5(5)
C01J N00D C010 C012 -164.9(4)
C00I N00D C010 C012 62.7(5)
N00D C010 C012 N00C -55.4(5)
C013 N00C C012 C010 170.2(4)
C00S N00C C012 C010 48.6(5)
C012 N00C C013 C01U 58.5(5)
C00S N00C C013 C01U -178.7(4)
C00M C00G C01C C01G -0.2(8)
C00G C01C C01G C01N 1.3(8)
O002 C00M C01J C01N -177.4(4)
C00G C00M C01J C01N 1.6(7)
O002 C00M C01J N00D -0.9(6)
C00G C00M C01J N00D 178.1(4)
C00I N00D C01J C01N 14.1(7)
C010 N00D C01J C01N -114.6(5)
C00I N00D C01J C00M -162.2(4)
C010 N00D C01J C00M 69.1(6)
C01C C01G C01N C01J -0.9(8)
C00M C01J C01N C01G -0.6(7)
N00D C01J C01N C01G -176.9(5)
N00C C013 C01U O007 49.6(6)
N00C C013 C01U C01V 174.4(4)
C021 O9 C01V C01U 169.2(5)
O007 C01U C01V O9 58.3(6)
C013 C01U C01V O9 -64.9(6)
C01Z C01P C01X C023 1.2(9)
C021 C01P C01X C023 -177.1(6)
C01X C01P C01Z C022 0.6(8)
C021 C01P C01Z C022 179.0(5)
C01X C01P C01Z C024 -176.8(6)
C021 C01P C01Z C024 1.6(8)
C01V O9 C021 C020 11.5(8)
C01V O9 C021 C01P -170.1(5)
C025 C020 C021 O9 -177.0(6)
C025 C020 C021 C01P 4.7(9)
C01Z C01P C021 O9 176.2(4)
C01X C01P C021 O9 -5.4(7)
C01Z C01P C021 C020 -5.3(8)
C01X C01P C021 C020 173.0(6)
C01P C01Z C022 C026 -2.5(10)
C024 C01Z C022 C026 174.8(7)
C01P C01X C023 C026 -1.2(10)
C01P C01Z C024 C025 2.6(10)
C022 C01Z C024 C025 -174.7(7)
C01Z C024 C025 C020 -3.3(12)
C021 C020 C025 C024 -0.4(11)
C01Z C022 C026 C023 2.6(11)
C01X C023 C026 C022 -0.7(12)
C018 C4B C00O C3B 2.2(7)
C018 C4B C00O C00Z 177.4(4)
O6 C4A C00O C3A 176.2(5)
C018 C4A C00O C3A 2.2(7)
O6 C4A C00O C00Z -8.6(8)
C018 C4A C00O C00Z 177.4(4)
O5 C3A C00O C4A 176.9(6)
C00Q C3A C00O C4A -1.1(7)
O5 C3A C00O C00Z 1.8(8)
C00Q C3A C00O C00Z -176.3(4)
C00Q C3B C00O C4B -1.1(7)
C00Q C3B C00O C00Z -176.3(4)
C018 C00N C00Q C3A -0.5(7)
C018 C00N C00Q C3B -0.5(7)
O5 C3A C00Q C00N -177.8(6)
C00O C3A C00Q C00N 0.3(7)
C00O C3B C00Q C00N 0.3(7)
C4B C00O C00Z O8 178.1(4)
C4A C00O C00Z O8 178.1(4)
C3A C00O C00Z O8 -6.9(7)
C3B C00O C00Z O8 -6.9(7)
C4B C00O C00Z O7 -1.9(7)
C4A C00O C00Z O7 -1.9(7)
C3A C00O C00Z O7 173.2(4)
C3B C00O C00Z O7 173.2(4)
C00Q C00N C018 C4A 1.5(7)
C00Q C00N C018 C4B 1.5(7)
C00O C4A C018 C00N -2.4(7)
O6 C4A C018 C00N -176.9(5)
C00O C4B C018 C00N -2.4(7)
C01L C2B C00U C1B -0.8(7)
C01L C2B C00U C00P 178.5(4)
O4 C2A C00U C1A 168(2)
C01L C2A C00U C1A -0.8(7)
O4 C2A C00U C00P -12(2)
C01L C2A C00U C00P 178.5(4)
C017 C1A C00U C2A 0.8(7)
O3 C1A C00U C2A 179.9(16)
C017 C1A C00U C00P -178.6(4)
O3 C1A C00U C00P 0.5(17)
C017 C1B C00U C2B 0.8(7)
C017 C1B C00U C00P -178.6(4)
O2 C00P C00U C2B -177.3(5)
O1 C00P C00U C2B 1.5(7)
O2 C00P C00U C2A -177.3(5)
O1 C00P C00U C2A 1.5(7)
O2 C00P C00U C1A 2.1(7)
O1 C00P C00U C1A -179.2(4)
O2 C00P C00U C1B 2.1(7)
O1 C00P C00U C1B -179.2(4)
C00U C1A C017 C01E -0.3(7)
O3 C1A C017 C01E -179.6(12)
C00U C1B C017 C01E -0.3(7)
C1A C017 C01E C01L -0.2(7)
C1B C017 C01E C01L -0.2(7)
C017 C01E C01L C2A 0.2(7)
C017 C01E C01L C2B 0.2(7)
O4 C2A C01L C01E -168(3)
C00U C2A C01L C01E 0.3(7)
C00U C2B C01L C01E 0.3(7)
